data_1011286
loop_
_publ_author_name
'Hassel, O'

_publ_section_title
;
Ueber die Kristallstruktur des Molybdaenglanzes.
;
_journal_coden_ASTM ZEKGAX
_journal_name_full
;
Zeitschrift fuer Kristallographie, Kristallgeometrie, Kristallphysik,
Kristallchemie (-144,1977)
;
_journal_page_first 92
_journal_page_last 99
_journal_volume 61
_journal_year 1925
_chemical_formula_structural 'Mo S2'
_chemical_formula_sum 'Mo S2'
_chemical_name_mineral 'Molybdenite 2H'
_chemical_name_systematic 'Molybdenum(IV) sulfide'
_space_group_IT_number 194
_symmetry_cell_setting hexagonal
_symmetry_Int_Tables_number 194
_symmetry_space_group_name_Hall '-P 6c 2c'
_symmetry_space_group_name_H-M 'P 63/m m c'
_cell_angle_alpha 90
_cell_angle_beta 90
_cell_angle_gamma 120
_cell_formula_units_Z 2
_cell_length_a 3.14
_cell_length_b 3.14
_cell_length_c 12.53
_cell_volume 107.0
_exptl_crystal_density_meas 4.95(2)
_cod_database_code 1011286

loop_
_symmetry_equiv_pos_as_xyz
x,y,z
-y,x-y,z
y-x,-x,z
-y,-x,z
y-x,y,z
x,x-y,z
-x,-y,-z
y,y-x,-z
x-y,x,-z
y,x,-z
x-y,-y,-z
-x,y-x,-z
-x,-y,1/2+z
y,y-x,1/2+z
x-y,x,1/2+z
y,x,1/2+z
x-y,-y,1/2+z
-x,y-x,1/2+z
x,y,1/2-z
-y,x-y,1/2-z
y-x,-x,1/2-z
-y,-x,1/2-z
y-x,y,1/2-z
x,x-y,1/2-z

loop_
_atom_site_label
_atom_site_type_symbol
_atom_site_symmetry_multiplicity
_atom_site_Wyckoff_symbol
_atom_site_fract_x
_atom_site_fract_y
_atom_site_fract_z
_atom_site_occupancy
_atom_site_attached_hydrogens
_atom_site_calc_flag
Mo1 Mo4+ 2 c 0.3333 0.6667 0.25 1. 0 d
S1 S2- 4 f 0.3333 0.6667 0.625 1. 0 d

loop_
_atom_type_symbol
_atom_type_oxidation_number
Mo4+ 4.000
S2- -2.000
